data_1571245
loop_
_publ_author_name
'Xu, Shengbo'
'Mi, Ruijie'
'Zheng, Guangfan'
'Li, Xingwei'

_publ_section_title
;
 Cobalt- or rhodium-catalyzed synthesis of 1,2-dihydrophosphete oxides
 <i>via</i> C-H activation and formal phosphoryl migration.
;
_journal_issue 16
_journal_name_full 'Chemical science'
_journal_page_first 6012
_journal_page_last 6021
_journal_paper_doi 10.1039/d4sc00649f
_journal_volume 15
_journal_year 2024
_chemical_formula_sum 'C32 H23 Br Cl3 N2 O2 P'
_chemical_formula_weight 684.75
_space_group_crystal_system triclinic
_space_group_IT_number 2
_space_group_name_Hall '-P 1'
_space_group_name_H-M_alt 'P -1'
_atom_sites_solution_hydrogens mixed
_audit_creation_method SHELXL-2013
_audit_update_record
;
2022-08-26 deposited with the CCDC.	2024-03-12 downloaded from the CCDC.
;
_cell_angle_alpha 79.7470(10)
_cell_angle_beta 83.5210(10)
_cell_angle_gamma 72.5000(10)
_cell_formula_units_Z 2
_cell_length_a 9.3848(2)
_cell_length_b 11.5366(3)
_cell_length_c 14.8861(4)
_cell_measurement_reflns_used 9945
_cell_measurement_temperature 193(2)
_cell_measurement_theta_max 55.032
_cell_measurement_theta_min 4.997
_cell_volume 1509.53(7)
_computing_cell_refinement 'Bruker SAINT'
_computing_data_collection 'Bruker APEX2'
_computing_data_reduction 'Bruker SAINT'
_computing_molecular_graphics 'Bruker SHELXTL'
_computing_publication_material 'Bruker SHELXTL'
_computing_structure_refinement 'SHELXL-2013 (Sheldrick, 2013)'
_computing_structure_solution 'SHELXS-97 (Sheldrick 2008)'
_diffrn_ambient_temperature 193(2)
_diffrn_measured_fraction_theta_full 0.993
_diffrn_measured_fraction_theta_max 0.992
_diffrn_measurement_device_type 'Bruker APEX-II CCD'
_diffrn_measurement_method '\f and \w scans'
_diffrn_radiation_type MoK\a
_diffrn_radiation_wavelength 0.71073
_diffrn_reflns_av_R_equivalents 0.0331
_diffrn_reflns_av_unetI/netI 0.0292
_diffrn_reflns_Laue_measured_fraction_full 0.993
_diffrn_reflns_Laue_measured_fraction_max 0.992
_diffrn_reflns_limit_h_max 11
_diffrn_reflns_limit_h_min -11
_diffrn_reflns_limit_k_max 14
_diffrn_reflns_limit_k_min -14
_diffrn_reflns_limit_l_max 18
_diffrn_reflns_limit_l_min -17
_diffrn_reflns_number 22100
_diffrn_reflns_point_group_measured_fraction_full 0.993
_diffrn_reflns_point_group_measured_fraction_max 0.992
_diffrn_reflns_theta_full 25.242
_diffrn_reflns_theta_max 25.999
_diffrn_reflns_theta_min 2.498
_exptl_absorpt_coefficient_mu 1.713
_exptl_absorpt_correction_T_max 0.7456
_exptl_absorpt_correction_T_min 0.5557
_exptl_absorpt_correction_type multi-scan
_exptl_absorpt_process_details sadabs
_exptl_crystal_colour colorless
_exptl_crystal_density_diffrn 1.507
_exptl_crystal_description prismatic
_exptl_crystal_F_000 692
_exptl_crystal_size_max 0.160
_exptl_crystal_size_mid 0.140
_exptl_crystal_size_min 0.100
_refine_diff_density_max 0.394
_refine_diff_density_min -0.309
_refine_diff_density_rms 0.058
_refine_ls_extinction_coef 0.0103(14)
_refine_ls_extinction_expression Fc^*^=kFc[1+0.001xFc^2^\l^3^/sin(2\q)]^-1/4^
_refine_ls_extinction_method SHELXL
_refine_ls_goodness_of_fit_ref 1.022
_refine_ls_hydrogen_treatment mixed
_refine_ls_matrix_type full
_refine_ls_number_parameters 376
_refine_ls_number_reflns 5895
_refine_ls_number_restraints 0
_refine_ls_restrained_S_all 1.022
_refine_ls_R_factor_all 0.0351
_refine_ls_R_factor_gt 0.0292
_refine_ls_shift/su_max 0.002
_refine_ls_shift/su_mean 0.000
_refine_ls_structure_factor_coef Fsqd
_refine_ls_weighting_details 'w=1/[\s^2^(Fo^2^)+(0.0409P)^2^+0.6965P] where P=(Fo^2^+2Fc^2^)/3'
_refine_ls_weighting_scheme calc
_refine_ls_wR_factor_gt 0.0758
_refine_ls_wR_factor_ref 0.0798
_reflns_Friedel_coverage 0.000
_reflns_number_gt 5238
_reflns_number_total 5895
_reflns_threshold_expression 'I > 2\s(I)'
_cod_data_source_file d4sc00649f2.cif
_cod_data_source_block mo_d8v19139_0m
_cod_depositor_comments 'Adding full bibliography for 1571245--1571246.cif.'
_cod_original_cell_volume 1509.54(7)
_cod_database_code 1571245
_shelx_space_group_comment
; 
The symmetry employed for this shelxl refinement is uniquely defined 
by the following loop, which should always be used as a source of 
symmetry information in preference to the above space-group names. 
They are only intended as comments. 
;
_shelx_estimated_absorpt_t_min 0.771
_shelx_estimated_absorpt_t_max 0.847
_shelxl_version_number 2013-4

loop_
_space_group_symop_operation_xyz
'x, y, z'
'-x, -y, -z'

loop_
_atom_site_label
_atom_site_type_symbol
_atom_site_fract_x
_atom_site_fract_y
_atom_site_fract_z
_atom_site_U_iso_or_equiv
_atom_site_adp_type
_atom_site_occupancy
_atom_site_site_symmetry_order
_atom_site_calc_flag
_atom_site_refinement_flags_posn
_atom_site_refinement_flags_adp
_atom_site_refinement_flags_occupancy
_atom_site_disorder_assembly
_atom_site_disorder_group
Br1 Br 0.06489(2) 1.15566(2) 0.30131(2) 0.03661(9) Uani 1 1 d . . . . .
P1 P 0.42673(5) 0.92235(4) 0.89063(3) 0.02327(12) Uani 1 1 d . . . . .
O1 O 0.2752(2) 0.57150(13) 0.53985(10) 0.0421(4) Uani 1 1 d . . . . .
O2 O 0.47391(15) 0.84878(12) 0.98023(9) 0.0297(3) Uani 1 1 d . . . . .
N1 N 0.34294(18) 0.67322(13) 0.63818(10) 0.0246(3) Uani 1 1 d . . . . .
N2 N 0.2777(2) 0.57069(16) 0.77919(12) 0.0370(4) Uani 1 1 d . . . . .
C1 C 0.2860(2) 0.66876(17) 0.55666(13) 0.0277(4) Uani 1 1 d . . . . .
C2 C 0.2393(2) 0.78526(16) 0.49515(12) 0.0235(4) Uani 1 1 d . . . . .
C3 C 0.1830(2) 0.78723(18) 0.41148(13) 0.0277(4) Uani 1 1 d . . . . .
H3 H 0.1786 0.7128 0.3947 0.033 Uiso 1 1 calc R U . . .
C4 C 0.1340(2) 0.89591(18) 0.35362(13) 0.0294(4) Uani 1 1 d . . . . .
H4 H 0.0963 0.8971 0.2967 0.035 Uiso 1 1 calc R U . . .
C5 C 0.1402(2) 1.00459(18) 0.37945(13) 0.0272(4) Uani 1 1 d . . . . .
C6 C 0.1971(2) 1.00577(17) 0.46018(13) 0.0271(4) Uani 1 1 d . . . . .
H6 H 0.2019 1.0808 0.4757 0.032 Uiso 1 1 calc R U . . .
C7 C 0.2480(2) 0.89499(17) 0.51942(12) 0.0240(4) Uani 1 1 d . . . . .
C8 C 0.3122(2) 0.88868(17) 0.60376(13) 0.0260(4) Uani 1 1 d . . . . .
H8 H 0.3227 0.9616 0.6198 0.031 Uiso 1 1 calc R U . . .
C9 C 0.3579(2) 0.78200(16) 0.66068(13) 0.0241(4) Uani 1 1 d . . . . .
C10 C 0.4321(2) 0.77622(16) 0.74484(13) 0.0257(4) Uani 1 1 d . . . . .
C11 C 0.3696(2) 0.86158(17) 0.80006(13) 0.0261(4) Uani 1 1 d . . . . .
C12 C 0.2245(2) 0.95401(18) 0.80595(14) 0.0289(4) Uani 1 1 d . . . . .
C13 C 0.2336(2) 1.01141(17) 0.87608(13) 0.0259(4) Uani 1 1 d . . . . .
C14 C 0.1251(2) 1.10318(17) 0.92369(13) 0.0263(4) Uani 1 1 d . . . . .
C15 C -0.0281(2) 1.12860(19) 0.91395(15) 0.0344(5) Uani 1 1 d . . . . .
H15 H -0.0618 1.0910 0.8720 0.041 Uiso 1 1 calc R U . . .
C16 C -0.1311(3) 1.2086(2) 0.96543(17) 0.0450(6) Uani 1 1 d . . . . .
H16 H -0.2351 1.2261 0.9583 0.054 Uiso 1 1 calc R U . . .
C17 C -0.0830(3) 1.2628(2) 1.02679(17) 0.0491(6) Uani 1 1 d . . . . .
H17 H -0.1541 1.3155 1.0634 0.059 Uiso 1 1 calc R U . . .
C18 C 0.0680(3) 1.2409(2) 1.03538(16) 0.0453(6) Uani 1 1 d . . . . .
H18 H 0.1006 1.2804 1.0766 0.054 Uiso 1 1 calc R U . . .
C19 C 0.1724(3) 1.16139(19) 0.98400(14) 0.0340(5) Uani 1 1 d . . . . .
H19 H 0.2763 1.1467 0.9900 0.041 Uiso 1 1 calc R U . . .
C20 C 0.5518(2) 1.00936(18) 0.83785(14) 0.0317(4) Uani 1 1 d . . . . .
H20A H 0.5636 1.0615 0.8801 0.048 Uiso 1 1 calc R U . . .
H20B H 0.5106 1.0611 0.7817 0.048 Uiso 1 1 calc R U . . .
H20C H 0.6495 0.9530 0.8229 0.048 Uiso 1 1 calc R U . . .
C21 C 0.3704(2) 0.56300(16) 0.70549(13) 0.0268(4) Uani 1 1 d . . . . .
C22 C 0.4882(2) 0.46121(18) 0.69003(14) 0.0326(4) Uani 1 1 d . . . . .
H22 H 0.5485 0.4599 0.6343 0.039 Uiso 1 1 calc R U . . .
C23 C 0.5145(3) 0.36146(19) 0.75916(16) 0.0424(5) Uani 1 1 d . . . . .
H23 H 0.5952 0.2899 0.7523 0.051 Uiso 1 1 calc R U . . .
C24 C 0.4226(3) 0.3669(2) 0.83820(16) 0.0480(6) Uani 1 1 d . . . . .
H24 H 0.4397 0.3001 0.8871 0.058 Uiso 1 1 calc R U . . .
C25 C 0.3057(3) 0.4709(2) 0.84460(16) 0.0472(6) Uani 1 1 d . . . . .
H25 H 0.2406 0.4729 0.8984 0.057 Uiso 1 1 calc R U . . .
C26 C 0.5776(2) 0.68315(17) 0.76397(14) 0.0285(4) Uani 1 1 d . . . . .
C27 C 0.6849(2) 0.64745(19) 0.69400(15) 0.0360(5) Uani 1 1 d . . . . .
H27 H 0.6655 0.6832 0.6324 0.043 Uiso 1 1 calc R U . . .
C28 C 0.8202(3) 0.5599(2) 0.71379(19) 0.0487(6) Uani 1 1 d . . . . .
H28 H 0.8933 0.5363 0.6657 0.058 Uiso 1 1 calc R U . . .
C29 C 0.8489(3) 0.5069(2) 0.8030(2) 0.0571(7) Uani 1 1 d . . . . .
H29 H 0.9416 0.4471 0.8164 0.069 Uiso 1 1 calc R U . . .
C30 C 0.7427(3) 0.5412(2) 0.87238(18) 0.0595(8) Uani 1 1 d . . . . .
H30 H 0.7624 0.5044 0.9338 0.071 Uiso 1 1 calc R U . . .
C31 C 0.6081(3) 0.6284(2) 0.85377(15) 0.0442(6) Uani 1 1 d . . . . .
H31 H 0.5358 0.6514 0.9023 0.053 Uiso 1 1 calc R U . . .
Cl1 Cl 0.10439(7) 0.33932(6) 0.52572(4) 0.05063(16) Uani 1 1 d . . . . .
Cl2 Cl 0.40652(7) 0.21212(7) 0.57503(5) 0.05881(19) Uani 1 1 d . . . . .
Cl3 Cl 0.16877(8) 0.26546(7) 0.71504(5) 0.06051(19) Uani 1 1 d . . . . .
C32 C 0.2369(2) 0.31769(19) 0.60580(15) 0.0355(5) Uani 1 1 d . . . . .
H32 H 0.2556 0.3983 0.6068 0.043 Uiso 1 1 calc R U . . .
H12 H 0.149(3) 0.967(2) 0.7689(15) 0.030(6) Uiso 1 1 d . . . . .

loop_
_atom_site_aniso_label
_atom_site_aniso_U_11
_atom_site_aniso_U_22
_atom_site_aniso_U_33
_atom_site_aniso_U_23
_atom_site_aniso_U_13
_atom_site_aniso_U_12
Br1 0.04221(15) 0.03193(13) 0.03215(13) 0.00892(8) -0.01265(9) -0.00958(9)
P1 0.0279(3) 0.0207(2) 0.0205(2) -0.00490(18) -0.00710(19) -0.00273(19)
O1 0.0740(11) 0.0237(7) 0.0360(8) -0.0012(6) -0.0225(8) -0.0201(7)
O2 0.0350(8) 0.0282(7) 0.0235(7) -0.0027(5) -0.0109(6) -0.0030(6)
N1 0.0341(9) 0.0172(7) 0.0228(8) -0.0016(6) -0.0066(7) -0.0068(6)
N2 0.0562(12) 0.0264(9) 0.0263(9) -0.0019(7) 0.0006(8) -0.0110(8)
C1 0.0360(11) 0.0246(9) 0.0251(10) -0.0041(8) -0.0056(8) -0.0112(8)
C2 0.0259(9) 0.0232(9) 0.0222(9) -0.0032(7) -0.0049(7) -0.0071(7)
C3 0.0325(10) 0.0272(9) 0.0269(10) -0.0056(8) -0.0058(8) -0.0114(8)
C4 0.0315(10) 0.0341(10) 0.0237(10) -0.0016(8) -0.0088(8) -0.0100(8)
C5 0.0252(10) 0.0278(10) 0.0256(10) 0.0024(8) -0.0038(8) -0.0062(8)
C6 0.0309(10) 0.0231(9) 0.0274(10) -0.0018(8) -0.0058(8) -0.0077(8)
C7 0.0266(9) 0.0233(9) 0.0224(9) -0.0034(7) -0.0031(7) -0.0071(7)
C8 0.0351(10) 0.0201(9) 0.0245(9) -0.0051(7) -0.0078(8) -0.0072(8)
C9 0.0293(10) 0.0204(9) 0.0232(9) -0.0061(7) -0.0051(8) -0.0053(7)
C10 0.0339(10) 0.0201(9) 0.0239(9) -0.0024(7) -0.0075(8) -0.0076(8)
C11 0.0333(10) 0.0217(9) 0.0231(9) -0.0025(7) -0.0103(8) -0.0052(8)
C12 0.0316(11) 0.0272(10) 0.0276(10) -0.0047(8) -0.0115(8) -0.0044(8)
C13 0.0296(10) 0.0220(9) 0.0249(10) -0.0008(7) -0.0066(8) -0.0055(8)
C14 0.0307(10) 0.0216(9) 0.0222(9) 0.0012(7) -0.0038(8) -0.0026(8)
C15 0.0327(11) 0.0345(11) 0.0319(11) 0.0020(9) -0.0046(9) -0.0067(9)
C16 0.0313(12) 0.0393(12) 0.0490(14) 0.0052(11) 0.0061(10) 0.0029(10)
C17 0.0557(16) 0.0331(12) 0.0422(14) -0.0039(10) 0.0143(12) 0.0044(11)
C18 0.0648(17) 0.0328(11) 0.0343(12) -0.0110(10) -0.0004(11) -0.0059(11)
C19 0.0396(12) 0.0294(10) 0.0300(11) -0.0049(8) -0.0046(9) -0.0041(9)
C20 0.0357(11) 0.0311(10) 0.0298(11) -0.0068(8) -0.0042(9) -0.0098(9)
C21 0.0409(11) 0.0196(9) 0.0218(9) -0.0016(7) -0.0080(8) -0.0104(8)
C22 0.0416(12) 0.0240(10) 0.0309(11) -0.0041(8) -0.0058(9) -0.0062(9)
C23 0.0565(15) 0.0220(10) 0.0435(13) -0.0011(9) -0.0113(11) -0.0030(10)
C24 0.0800(18) 0.0271(11) 0.0361(13) 0.0060(9) -0.0155(12) -0.0160(12)
C25 0.0776(18) 0.0360(12) 0.0266(11) -0.0016(9) 0.0036(11) -0.0186(12)
C26 0.0371(11) 0.0183(8) 0.0299(10) -0.0036(8) -0.0114(8) -0.0043(8)
C27 0.0357(11) 0.0326(11) 0.0367(12) -0.0004(9) -0.0060(9) -0.0068(9)
C28 0.0376(13) 0.0427(13) 0.0570(16) -0.0058(11) -0.0036(11) 0.0006(10)
C29 0.0512(15) 0.0418(14) 0.0680(18) -0.0123(13) -0.0270(14) 0.0127(12)
C30 0.081(2) 0.0390(13) 0.0424(14) -0.0080(11) -0.0314(14) 0.0171(13)
C31 0.0639(16) 0.0284(11) 0.0306(12) -0.0084(9) -0.0164(11) 0.0080(10)
Cl1 0.0441(3) 0.0551(4) 0.0504(4) -0.0023(3) -0.0064(3) -0.0130(3)
Cl2 0.0360(3) 0.0603(4) 0.0761(5) -0.0218(3) 0.0036(3) -0.0038(3)
Cl3 0.0670(4) 0.0611(4) 0.0431(4) 0.0071(3) 0.0059(3) -0.0151(3)
C32 0.0395(12) 0.0245(10) 0.0419(12) -0.0046(9) 0.0010(10) -0.0096(9)

loop_
_atom_type_symbol
_atom_type_description
_atom_type_scat_dispersion_real
_atom_type_scat_dispersion_imag
_atom_type_scat_source
C C 0.0033 0.0016 'International Tables Vol C Tables 4.2.6.8 and 6.1.1.4'
H H 0.0000 0.0000 'International Tables Vol C Tables 4.2.6.8 and 6.1.1.4'
Br Br -0.2901 2.4595 'International Tables Vol C Tables 4.2.6.8 and 6.1.1.4'
Cl Cl 0.1484 0.1585 'International Tables Vol C Tables 4.2.6.8 and 6.1.1.4'
N N 0.0061 0.0033 'International Tables Vol C Tables 4.2.6.8 and 6.1.1.4'
O O 0.0106 0.0060 'International Tables Vol C Tables 4.2.6.8 and 6.1.1.4'
P P 0.1023 0.0942 'International Tables Vol C Tables 4.2.6.8 and 6.1.1.4'

loop_
_geom_angle_atom_site_label_1
_geom_angle_atom_site_label_2
_geom_angle_atom_site_label_3
_geom_angle
_geom_angle_site_symmetry_1
_geom_angle_site_symmetry_3
_geom_angle_publ_flag
O2 P1 C20 113.27(9) . . ?
O2 P1 C13 120.71(9) . . ?
C20 P1 C13 110.93(9) . . ?
O2 P1 C11 123.90(8) . . ?
C20 P1 C11 107.01(9) . . ?
C13 P1 C11 75.44(9) . . ?
O2 P1 C12 134.04(8) . . ?
C20 P1 C12 112.66(9) . . ?
C13 P1 C12 36.09(8) . . ?
C11 P1 C12 39.41(8) . . ?
C1 N1 C9 122.86(15) . . ?
C1 N1 C21 117.06(15) . . ?
C9 N1 C21 119.68(15) . . ?
C21 N2 C25 115.74(19) . . ?
O1 C1 N1 120.58(18) . . ?
O1 C1 C2 123.19(17) . . ?
N1 C1 C2 116.22(15) . . ?
C3 C2 C7 119.80(17) . . ?
C3 C2 C1 119.27(16) . . ?
C7 C2 C1 120.93(16) . . ?
C4 C3 C2 120.52(17) . . ?
C4 C3 H3 119.7 . . ?
C2 C3 H3 119.7 . . ?
C3 C4 C5 119.10(18) . . ?
C3 C4 H4 120.4 . . ?
C5 C4 H4 120.4 . . ?
C6 C5 C4 121.92(18) . . ?
C6 C5 Br1 119.13(15) . . ?
C4 C5 Br1 118.94(14) . . ?
C5 C6 C7 119.27(17) . . ?
C5 C6 H6 120.4 . . ?
C7 C6 H6 120.4 . . ?
C6 C7 C2 119.36(17) . . ?
C6 C7 C8 122.39(17) . . ?
C2 C7 C8 118.24(17) . . ?
C9 C8 C7 121.63(17) . . ?
C9 C8 H8 119.2 . . ?
C7 C8 H8 119.2 . . ?
C8 C9 N1 120.02(16) . . ?
C8 C9 C10 120.70(16) . . ?
N1 C9 C10 119.19(16) . . ?
C11 C10 C26 121.02(17) . . ?
C11 C10 C9 118.81(17) . . ?
C26 C10 C9 120.05(16) . . ?
C10 C11 C12 134.01(18) . . ?
C10 C11 P1 137.65(16) . . ?
C12 C11 P1 88.17(12) . . ?
C13 C12 C11 104.24(17) . . ?
C13 C12 P1 51.91(11) . . ?
C11 C12 P1 52.43(9) . . ?
C13 C12 H12 130.7(14) . . ?
C11 C12 H12 125.1(14) . . ?
P1 C12 H12 175.9(14) . . ?
C12 C13 C14 133.07(18) . . ?
C12 C13 P1 91.99(13) . . ?
C14 C13 P1 134.83(14) . . ?
C19 C14 C15 119.10(18) . . ?
C19 C14 C13 120.18(18) . . ?
C15 C14 C13 120.61(18) . . ?
C16 C15 C14 120.1(2) . . ?
C16 C15 H15 119.9 . . ?
C14 C15 H15 119.9 . . ?
C17 C16 C15 120.2(2) . . ?
C17 C16 H16 119.9 . . ?
C15 C16 H16 119.9 . . ?
C16 C17 C18 120.2(2) . . ?
C16 C17 H17 119.9 . . ?
C18 C17 H17 119.9 . . ?
C17 C18 C19 120.2(2) . . ?
C17 C18 H18 119.9 . . ?
C19 C18 H18 119.9 . . ?
C18 C19 C14 120.1(2) . . ?
C18 C19 H19 119.9 . . ?
C14 C19 H19 119.9 . . ?
P1 C20 H20A 109.5 . . ?
P1 C20 H20B 109.5 . . ?
H20A C20 H20B 109.5 . . ?
P1 C20 H20C 109.5 . . ?
H20A C20 H20C 109.5 . . ?
H20B C20 H20C 109.5 . . ?
N2 C21 C22 125.33(18) . . ?
N2 C21 N1 114.85(17) . . ?
C22 C21 N1 119.81(17) . . ?
C23 C22 C21 117.1(2) . . ?
C23 C22 H22 121.4 . . ?
C21 C22 H22 121.4 . . ?
C24 C23 C22 119.3(2) . . ?
C24 C23 H23 120.3 . . ?
C22 C23 H23 120.3 . . ?
C23 C24 C25 118.4(2) . . ?
C23 C24 H24 120.8 . . ?
C25 C24 H24 120.8 . . ?
N2 C25 C24 123.9(2) . . ?
N2 C25 H25 118.0 . . ?
C24 C25 H25 118.0 . . ?
C31 C26 C27 118.74(19) . . ?
C31 C26 C10 119.77(19) . . ?
C27 C26 C10 121.48(18) . . ?
C28 C27 C26 120.3(2) . . ?
C28 C27 H27 119.8 . . ?
C26 C27 H27 119.8 . . ?
C29 C28 C27 120.2(2) . . ?
C29 C28 H28 119.9 . . ?
C27 C28 H28 119.9 . . ?
C28 C29 C30 119.7(2) . . ?
C28 C29 H29 120.1 . . ?
C30 C29 H29 120.1 . . ?
C31 C30 C29 120.7(2) . . ?
C31 C30 H30 119.7 . . ?
C29 C30 H30 119.7 . . ?
C30 C31 C26 120.3(2) . . ?
C30 C31 H31 119.8 . . ?
C26 C31 H31 119.8 . . ?
Cl1 C32 Cl3 110.19(12) . . ?
Cl1 C32 Cl2 110.40(12) . . ?
Cl3 C32 Cl2 110.15(12) . . ?
Cl1 C32 H32 108.7 . . ?
Cl3 C32 H32 108.7 . . ?
Cl2 C32 H32 108.7 . . ?

loop_
_geom_bond_atom_site_label_1
_geom_bond_atom_site_label_2
_geom_bond_distance
_geom_bond_site_symmetry_2
_geom_bond_publ_flag
Br1 C5 1.9007(19) . ?
P1 O2 1.4831(14) . ?
P1 C20 1.795(2) . ?
P1 C13 1.810(2) . ?
P1 C11 1.8229(18) . ?
P1 C12 2.299(2) . ?
O1 C1 1.227(2) . ?
N1 C1 1.395(2) . ?
N1 C9 1.405(2) . ?
N1 C21 1.447(2) . ?
N2 C21 1.320(3) . ?
N2 C25 1.348(3) . ?
C1 C2 1.461(3) . ?
C2 C3 1.401(3) . ?
C2 C7 1.404(3) . ?
C3 C4 1.372(3) . ?
C3 H3 0.9500 . ?
C4 C5 1.394(3) . ?
C4 H4 0.9500 . ?
C5 C6 1.373(3) . ?
C6 C7 1.402(3) . ?
C6 H6 0.9500 . ?
C7 C8 1.434(3) . ?
C8 C9 1.345(3) . ?
C8 H8 0.9500 . ?
C9 C10 1.483(3) . ?
C10 C11 1.350(3) . ?
C10 C26 1.481(3) . ?
C11 C12 1.460(3) . ?
C12 C13 1.355(3) . ?
C12 H12 0.91(2) . ?
C13 C14 1.454(3) . ?
C14 C19 1.392(3) . ?
C14 C15 1.398(3) . ?
C15 C16 1.386(3) . ?
C15 H15 0.9500 . ?
C16 C17 1.376(4) . ?
C16 H16 0.9500 . ?
C17 C18 1.379(4) . ?
C17 H17 0.9500 . ?
C18 C19 1.388(3) . ?
C18 H18 0.9500 . ?
C19 H19 0.9500 . ?
C20 H20A 0.9800 . ?
C20 H20B 0.9800 . ?
C20 H20C 0.9800 . ?
C21 C22 1.383(3) . ?
C22 C23 1.382(3) . ?
C22 H22 0.9500 . ?
C23 C24 1.377(4) . ?
C23 H23 0.9500 . ?
C24 C25 1.371(4) . ?
C24 H24 0.9500 . ?
C25 H25 0.9500 . ?
C26 C31 1.395(3) . ?
C26 C27 1.391(3) . ?
C27 C28 1.388(3) . ?
C27 H27 0.9500 . ?
C28 C29 1.379(4) . ?
C28 H28 0.9500 . ?
C29 C30 1.376(4) . ?
C29 H29 0.9500 . ?
C30 C31 1.378(3) . ?
C30 H30 0.9500 . ?
C31 H31 0.9500 . ?
Cl1 C32 1.752(2) . ?
Cl2 C32 1.759(2) . ?
Cl3 C32 1.751(2) . ?
C32 H32 1.0000 . ?

loop_
_geom_hbond_atom_site_label_D
_geom_hbond_atom_site_label_H
_geom_hbond_atom_site_label_A
_geom_hbond_distance_DH
_geom_hbond_distance_HA
_geom_hbond_distance_DA
_geom_hbond_angle_DHA
_geom_hbond_site_symmetry_A
C32 H32 O1 1.00 2.12 3.033(2) 151.0 .
C24 H24 O2 0.95 2.41 3.344(3) 166.6 2_667
C20 H20A O2 0.98 2.43 3.356(2) 157.7 2_677

loop_
_geom_torsion_atom_site_label_1
_geom_torsion_atom_site_label_2
_geom_torsion_atom_site_label_3
_geom_torsion_atom_site_label_4
_geom_torsion
_geom_torsion_site_symmetry_1
_geom_torsion_site_symmetry_2
_geom_torsion_site_symmetry_3
_geom_torsion_site_symmetry_4
_geom_torsion_publ_flag
C9 N1 C1 O1 179.90(19) . . . . ?
C21 N1 C1 O1 -7.4(3) . . . . ?
C9 N1 C1 C2 -1.0(3) . . . . ?
C21 N1 C1 C2 171.69(17) . . . . ?
O1 C1 C2 C3 -1.8(3) . . . . ?
N1 C1 C2 C3 179.13(17) . . . . ?
O1 C1 C2 C7 177.2(2) . . . . ?
N1 C1 C2 C7 -1.8(3) . . . . ?
C7 C2 C3 C4 -1.0(3) . . . . ?
C1 C2 C3 C4 177.99(18) . . . . ?
C2 C3 C4 C5 -0.4(3) . . . . ?
C3 C4 C5 C6 1.5(3) . . . . ?
C3 C4 C5 Br1 -177.54(15) . . . . ?
C4 C5 C6 C7 -1.2(3) . . . . ?
Br1 C5 C6 C7 177.85(14) . . . . ?
C5 C6 C7 C2 -0.3(3) . . . . ?
C5 C6 C7 C8 178.43(18) . . . . ?
C3 C2 C7 C6 1.4(3) . . . . ?
C1 C2 C7 C6 -177.67(18) . . . . ?
C3 C2 C7 C8 -177.38(18) . . . . ?
C1 C2 C7 C8 3.6(3) . . . . ?
C6 C7 C8 C9 178.68(19) . . . . ?
C2 C7 C8 C9 -2.6(3) . . . . ?
C7 C8 C9 N1 -0.1(3) . . . . ?
C7 C8 C9 C10 176.34(18) . . . . ?
C1 N1 C9 C8 2.0(3) . . . . ?
C21 N1 C9 C8 -170.50(18) . . . . ?
C1 N1 C9 C10 -174.50(17) . . . . ?
C21 N1 C9 C10 13.0(3) . . . . ?
C8 C9 C10 C11 47.9(3) . . . . ?
N1 C9 C10 C11 -135.63(19) . . . . ?
C8 C9 C10 C26 -128.1(2) . . . . ?
N1 C9 C10 C26 48.4(3) . . . . ?
C26 C10 C11 C12 -171.9(2) . . . . ?
C9 C10 C11 C12 12.2(3) . . . . ?
C26 C10 C11 P1 14.6(3) . . . . ?
C9 C10 C11 P1 -161.34(17) . . . . ?
O2 P1 C11 C10 -64.5(3) . . . . ?
C20 P1 C11 C10 70.2(2) . . . . ?
C13 P1 C11 C10 178.0(2) . . . . ?
C12 P1 C11 C10 175.4(3) . . . . ?
O2 P1 C11 C12 120.10(13) . . . . ?
C20 P1 C11 C12 -105.21(13) . . . . ?
C13 P1 C11 C12 2.64(12) . . . . ?
C10 C11 C12 C13 -179.2(2) . . . . ?
P1 C11 C12 C13 -3.52(16) . . . . ?
C10 C11 C12 P1 -175.7(3) . . . . ?
C11 C12 C13 C14 -173.0(2) . . . . ?
P1 C12 C13 C14 -176.6(3) . . . . ?
C11 C12 C13 P1 3.55(16) . . . . ?
O2 P1 C13 C12 -123.91(13) . . . . ?
C20 P1 C13 C12 100.11(14) . . . . ?
C11 P1 C13 C12 -2.85(13) . . . . ?
O2 P1 C13 C14 52.6(2) . . . . ?
C20 P1 C13 C14 -83.4(2) . . . . ?
C11 P1 C13 C14 173.6(2) . . . . ?
C12 P1 C13 C14 176.5(3) . . . . ?
C12 C13 C14 C19 -169.1(2) . . . . ?
P1 C13 C14 C19 15.8(3) . . . . ?
C12 C13 C14 C15 14.9(3) . . . . ?
P1 C13 C14 C15 -160.28(17) . . . . ?
C19 C14 C15 C16 -1.5(3) . . . . ?
C13 C14 C15 C16 174.63(19) . . . . ?
C14 C15 C16 C17 -0.4(3) . . . . ?
C15 C16 C17 C18 2.1(4) . . . . ?
C16 C17 C18 C19 -1.8(4) . . . . ?
C17 C18 C19 C14 -0.1(3) . . . . ?
C15 C14 C19 C18 1.7(3) . . . . ?
C13 C14 C19 C18 -174.4(2) . . . . ?
C25 N2 C21 C22 2.0(3) . . . . ?
C25 N2 C21 N1 -177.02(19) . . . . ?
C1 N1 C21 N2 -109.5(2) . . . . ?
C9 N1 C21 N2 63.5(2) . . . . ?
C1 N1 C21 C22 71.4(2) . . . . ?
C9 N1 C21 C22 -115.6(2) . . . . ?
N2 C21 C22 C23 -2.9(3) . . . . ?
N1 C21 C22 C23 176.12(18) . . . . ?
C21 C22 C23 C24 1.1(3) . . . . ?
C22 C23 C24 C25 1.3(4) . . . . ?
C21 N2 C25 C24 0.6(4) . . . . ?
C23 C24 C25 N2 -2.2(4) . . . . ?
C11 C10 C26 C31 40.4(3) . . . . ?
C9 C10 C26 C31 -143.8(2) . . . . ?
C11 C10 C26 C27 -140.4(2) . . . . ?
C9 C10 C26 C27 35.5(3) . . . . ?
C31 C26 C27 C28 -0.6(3) . . . . ?
C10 C26 C27 C28 -179.9(2) . . . . ?
C26 C27 C28 C29 0.4(4) . . . . ?
C27 C28 C29 C30 0.1(4) . . . . ?
C28 C29 C30 C31 -0.3(4) . . . . ?
C29 C30 C31 C26 0.1(4) . . . . ?
C27 C26 C31 C30 0.4(3) . . . . ?
C10 C26 C31 C30 179.6(2) . . . . ?
